data_7714440
loop_
_publ_author_name
'Richter, Leon F.'
'Marques, Fernanda'
'Correia, Jo&#xe3;o D G'
'P&#xf6;thig, Alexander'
'K&#xfc;hn, Fritz E'

_publ_section_title
;
 Exploiting click-chemistry: backbone post-functionalisation of homoleptic
 gold(I) 1,2,3-triazole-5-ylidene complexes.
;
_journal_name_full 'Dalton transactions (Cambridge, England : 2003)'
_journal_paper_doi 10.1039/d3dt03052k
_journal_year 2023
_chemical_compound_source 'see text'
_chemical_formula_moiety 'C52 H68 Au N12, I'
_chemical_formula_sum 'C52 H68 Au I N12'
_chemical_formula_weight 1185.06
_chemical_name_systematic 4-I
_space_group_IT_number 2
_space_group_name_Hall '-P 1'
_space_group_name_H-M_alt 'P -1'
_symmetry_cell_setting triclinic
_symmetry_Int_Tables_number 2
_symmetry_space_group_name_Hall '-P 1'
_symmetry_space_group_name_H-M 'P -1'
_atom_sites_solution_hydrogens geom
_atom_sites_solution_primary iterative
_atom_sites_solution_secondary difmap
_audit_update_record
;
2023-10-09 deposited with the CCDC.	2023-10-12 downloaded from the CCDC.
;
_cell_angle_alpha 106.185(2)
_cell_angle_beta 100.478(2)
_cell_angle_gamma 91.602(2)
_cell_formula_units_Z 2
_cell_length_a 11.6459(8)
_cell_length_b 15.3742(9)
_cell_length_c 15.6241(9)
_cell_measurement_reflns_used 9191
_cell_measurement_temperature 100
_cell_measurement_theta_max 28.2850
_cell_measurement_theta_min 2.1655
_cell_volume 2632.6(3)
_computing_cell_refinement 'SAINT (Bruker, 2019)'
_computing_data_collection 'APEX 4 Control Software (Bruker, 2021)'
_computing_data_reduction 'SAINT (Bruker, 2019)'
_computing_molecular_graphics 'PLATON (Spek, 2011)'
_computing_publication_material 'PLATON (Spek, 2011), enCIFer (Allen, 2004)'
_computing_structure_refinement 'SHELXL (Sheldrick, 2018), SHELXLE (Huebschle, 2011)'
_computing_structure_solution 'SHELXT (Sheldrick, 2015)'
_diffrn_ambient_temperature 100
_diffrn_detector ' CMOS plate '
_diffrn_detector_area_resol_mean 16
_diffrn_measured_fraction_theta_full 0.999
_diffrn_measured_fraction_theta_max 0.999
_diffrn_measurement_device ' \k-geometry diffractometer '
_diffrn_measurement_device_type ' Bruker Photon CMOS '
_diffrn_measurement_method ' phi- and omega-rotation '
_diffrn_radiation_monochromator 'Helios optic'
_diffrn_radiation_probe x-ray
_diffrn_radiation_source 'IMS microsource'
_diffrn_radiation_type MoK\a
_diffrn_radiation_wavelength 0.71073
_diffrn_reflns_av_R_equivalents 0.0292
_diffrn_reflns_av_unetI/netI 0.0197
_diffrn_reflns_limit_h_max 14
_diffrn_reflns_limit_h_min -14
_diffrn_reflns_limit_k_max 18
_diffrn_reflns_limit_k_min -18
_diffrn_reflns_limit_l_max 19
_diffrn_reflns_limit_l_min -19
_diffrn_reflns_number 57455
_diffrn_reflns_reduction_process
;
;
_diffrn_reflns_theta_full 25.24
_diffrn_reflns_theta_max 25.68
_diffrn_reflns_theta_min 2.03
_exptl_absorpt_coefficient_mu 3.427
_exptl_absorpt_correction_T_max 0.7457
_exptl_absorpt_correction_T_min 0.6177
_exptl_absorpt_correction_type multi-scan
_exptl_absorpt_process_details 'SADABS 2016/2, Bruker, 2016'
_exptl_crystal_colour colorless
_exptl_crystal_density_diffrn 1.495
_exptl_crystal_density_method 'Not Measured'
_exptl_crystal_description fragment
_exptl_crystal_F_000 1192
_exptl_crystal_size_max 0.154
_exptl_crystal_size_mid 0.136
_exptl_crystal_size_min 0.021
_refine_diff_density_max 1.665
_refine_diff_density_min -1.032
_refine_diff_density_rms 0.080
_refine_ls_extinction_method none
_refine_ls_goodness_of_fit_ref 1.140
_refine_ls_hydrogen_treatment constr
_refine_ls_matrix_type full
_refine_ls_number_parameters 607
_refine_ls_number_reflns 9993
_refine_ls_number_restraints 0
_refine_ls_restrained_S_all 1.140
_refine_ls_R_factor_all 0.0276
_refine_ls_R_factor_gt 0.0256
_refine_ls_shift/su_max 0.003
_refine_ls_shift/su_mean 0.000
_refine_ls_structure_factor_coef Fsqd
_refine_ls_weighting_details 'W=1/[\S^2^(FO^2^)+(0.0108P)^2^+6.5216P] WHERE P=(FO^2^+2FC^2^)/3'
_refine_ls_weighting_scheme calc
_refine_ls_wR_factor_gt 0.0546
_refine_ls_wR_factor_ref 0.0553
_reflns_number_gt 9538
_reflns_number_total 9993
_reflns_threshold_expression I>2\s(I)
_cod_data_source_file d3dt03052k2.cif
_cod_data_source_block mo_ricle4_0m_a
_cod_database_code 7714440

loop_
_space_group_symop_id
_space_group_symop_operation_xyz
1 x,y,z
2 -x,-y,-z

loop_
_atom_site_aniso_label
_atom_site_aniso_U_11
_atom_site_aniso_U_22
_atom_site_aniso_U_33
_atom_site_aniso_U_23
_atom_site_aniso_U_13
_atom_site_aniso_U_12
Au1 0.0199(1) 0.0151(1) 0.0197(1) 0.0048(1) 0.0017(1) -0.0003(1)
I1 0.0332(1) 0.0265(1) 0.0315(1) 0.0123(1) 0.0063(1) 0.0017(1)
N1 0.0224(14) 0.0212(14) 0.0178(14) 0.0036(11) 0.0038(11) -0.0020(11)
N2 0.0228(14) 0.0228(14) 0.0216(15) 0.0041(12) 0.0048(11) -0.0020(11)
N3 0.0271(15) 0.0177(13) 0.0260(16) 0.0050(12) 0.0075(12) -0.0025(11)
N4 0.0206(14) 0.0184(13) 0.0244(15) 0.0054(11) 0.0034(11) -0.0028(11)
N5 0.0269(15) 0.0208(14) 0.0282(16) 0.0043(12) 0.0058(12) 0.0001(12)
N6 0.0332(16) 0.0198(14) 0.0217(15) 0.0060(12) 0.0055(12) -0.0067(12)
N7 0.082(3) 0.074(3) 0.049(3) 0.027(2) 0.019(2) 0.014(3)
N8 0.065(3) 0.061(3) 0.029(2) 0.0126(18) 0.0063(19) 0.018(2)
N9 0.092(4) 0.133(5) 0.044(3) 0.031(3) 0.008(3) 0.040(4)
N10 0.042(2) 0.0283(17) 0.051(2) 0.0179(15) 0.0110(16) 0.0001(14)
N11 0.046(2) 0.0258(16) 0.044(2) 0.0124(15) 0.0078(16) -0.0049(15)
N12 0.052(2) 0.045(2) 0.070(3) 0.025(2) -0.002(2) -0.0160(19)
C1 0.0202(16) 0.0196(15) 0.0174(16) 0.0037(13) 0.0058(12) 0.0013(12)
C2 0.0235(17) 0.0207(16) 0.0191(17) 0.0024(13) 0.0074(13) -0.0006(13)
C3 0.0269(17) 0.0140(15) 0.0207(17) 0.0054(12) 0.0068(13) 0.0000(12)
C4 0.0274(17) 0.0188(16) 0.0225(17) 0.0036(13) 0.0097(14) 0.0034(13)
C5 0.0328(19) 0.0259(17) 0.0181(17) 0.0070(14) 0.0087(14) 0.0023(14)
C6 0.0268(17) 0.0187(16) 0.0247(18) 0.0065(13) 0.0044(14) 0.0000(13)
C7 0.0256(17) 0.0201(16) 0.0260(18) 0.0062(14) 0.0112(14) 0.0028(13)
C8 0.0313(18) 0.0176(15) 0.0214(17) 0.0052(13) 0.0077(14) -0.0009(13)
C9 0.0316(19) 0.0333(19) 0.0254(19) 0.0084(15) 0.0100(15) 0.0089(15)
C10 0.032(2) 0.037(2) 0.0265(19) 0.0134(16) 0.0068(15) 0.0084(16)
C11 0.0312(19) 0.036(2) 0.0251(19) 0.0111(16) 0.0119(15) 0.0040(15)
C12 0.0181(16) 0.0224(16) 0.0210(17) 0.0067(13) 0.0031(13) -0.0012(12)
C13 0.0202(16) 0.0241(17) 0.0212(17) 0.0039(13) 0.0061(13) -0.0007(13)
C14 0.0265(18) 0.0328(19) 0.0174(17) 0.0073(14) 0.0073(13) 0.0033(14)
C15 0.0282(18) 0.0286(18) 0.0235(18) 0.0082(14) 0.0075(14) 0.0045(14)
C16 0.0227(17) 0.0255(17) 0.0250(18) 0.0051(14) 0.0068(14) 0.0068(13)
C17 0.0221(17) 0.0276(17) 0.0182(17) 0.0027(14) 0.0059(13) 0.0009(13)
C18 0.0318(19) 0.0272(18) 0.0218(18) 0.0042(14) 0.0095(14) 0.0051(15)
C19 0.053(3) 0.040(2) 0.031(2) 0.0159(18) 0.0147(18) 0.0188(19)
C20 0.0330(19) 0.0328(19) 0.0193(18) 0.0045(15) 0.0085(15) 0.0088(15)
C21 0.033(2) 0.0209(17) 0.033(2) 0.0072(15) 0.0093(16) -0.0053(14)
C22 0.0274(19) 0.0239(18) 0.046(2) 0.0067(16) 0.0071(17) 0.0015(15)
C23 0.033(2) 0.0231(18) 0.050(3) 0.0101(17) 0.0002(18) 0.0036(15)
C24 0.035(2) 0.0237(18) 0.034(2) 0.0101(15) 0.0059(16) 0.0032(15)
C25 0.042(2) 0.0227(18) 0.030(2) 0.0099(15) 0.0033(16) 0.0019(15)
C26 0.041(2) 0.0264(19) 0.049(3) 0.0172(18) 0.0094(19) 0.0004(16)
C27 0.0226(16) 0.0200(16) 0.0204(17) 0.0080(13) 0.0033(13) 0.0023(13)
C28 0.0303(18) 0.0156(15) 0.0180(16) 0.0048(13) 0.0042(13) -0.0004(13)
C29 0.0322(19) 0.0154(15) 0.0257(18) 0.0073(13) 0.0065(14) 0.0063(13)
C30 0.0331(19) 0.0187(16) 0.0246(18) 0.0090(14) 0.0064(14) 0.0083(14)
C31 0.037(2) 0.0266(18) 0.0255(19) 0.0093(15) 0.0130(15) 0.0119(15)
C32 0.0326(19) 0.0233(17) 0.031(2) 0.0098(15) 0.0083(15) 0.0117(15)
C33 0.037(2) 0.0264(18) 0.0234(18) 0.0088(15) 0.0033(15) 0.0101(15)
C34 0.0315(19) 0.0192(16) 0.0252(18) 0.0075(14) 0.0061(14) 0.0078(14)
C35 0.036(2) 0.0324(19) 0.0217(18) 0.0111(15) 0.0094(15) 0.0090(15)
C36 0.040(2) 0.037(2) 0.037(2) 0.0140(17) 0.0119(17) 0.0200(17)
C37 0.038(2) 0.036(2) 0.0236(19) 0.0097(16) 0.0078(16) 0.0110(16)
C38 0.0151(15) 0.0209(16) 0.0249(18) 0.0057(13) 0.0028(13) 0.0013(12)
C39 0.0178(16) 0.0245(17) 0.0304(19) 0.0122(14) 0.0045(14) 0.0002(13)
C40 0.0244(18) 0.0314(19) 0.034(2) 0.0130(16) 0.0128(15) 0.0048(14)
C41 0.0198(17) 0.0287(18) 0.042(2) 0.0133(16) 0.0094(15) 0.0046(14)
C42 0.0179(16) 0.0274(18) 0.036(2) 0.0160(15) 0.0043(14) 0.0024(13)
C43 0.0160(15) 0.0276(17) 0.0249(18) 0.0094(14) 0.0016(13) -0.0009(13)
C44 0.0320(19) 0.0306(19) 0.032(2) 0.0148(16) 0.0117(16) 0.0035(15)
C45 0.039(2) 0.041(2) 0.060(3) 0.025(2) 0.025(2) 0.0211(18)
C46 0.0292(19) 0.0339(19) 0.0269(19) 0.0147(16) 0.0051(15) 0.0050(15)
C47 0.0320(19) 0.0180(16) 0.032(2) 0.0042(14) 0.0045(15) 0.0016(14)
C48 0.0317(19) 0.0224(17) 0.032(2) 0.0081(15) 0.0030(15) -0.0058(14)
C49 0.039(2) 0.0306(19) 0.029(2) 0.0099(16) 0.0065(16) -0.0046(16)
C50 0.047(3) 0.047(2) 0.047(3) 0.024(2) 0.013(2) 0.007(2)
C51 0.052(3) 0.046(3) 0.048(3) 0.017(2) 0.003(2) 0.007(2)
C52 0.078(3) 0.049(3) 0.034(2) 0.017(2) 0.006(2) 0.011(2)

loop_
_atom_site_label
_atom_site_type_symbol
_atom_site_thermal_displace_type
_atom_site_fract_x
_atom_site_fract_y
_atom_site_fract_z
_atom_site_occupancy
_atom_site_U_iso_or_equiv
_atom_site_calc_flag
_atom_site_refinement_flags
_atom_site_disorder_assembly
_atom_site_disorder_group
Au1 Au Uani 0.57850(2) 0.57685(2) 0.28031(2) 1.000 0.0186(1) d . . .
I1 I Uani 0.91891(2) 0.83545(2) 0.65680(2) 1.000 0.0296(1) d . . .
N1 N Uani 0.3666(2) 0.44927(18) 0.17127(18) 1.000 0.0210(8) d . . .
N2 N Uani 0.3051(2) 0.37058(18) 0.15735(19) 1.000 0.0229(8) d . . .
N3 N Uani 0.3697(2) 0.33239(18) 0.21313(19) 1.000 0.0237(8) d . . .
N4 N Uani 0.8071(2) 0.69343(18) 0.34999(19) 1.000 0.0215(8) d . . .
N5 N Uani 0.8627(3) 0.77589(19) 0.3899(2) 1.000 0.0259(9) d . . .
N6 N Uani 0.7761(3) 0.82750(18) 0.39947(19) 1.000 0.0251(9) d . . .
N7 N Uani 0.7399(4) 1.0935(3) 0.0782(3) 1.000 0.0655(17) d . . .
N8 N Uani 0.6390(4) 1.1052(3) 0.0437(3) 1.000 0.0519(16) d . . .
N9 N Uani 0.5585(5) 1.1199(4) 0.0042(3) 1.000 0.089(2) d . . .
N10 N Uani -0.0033(3) -0.1496(2) 0.1061(2) 1.000 0.0389(11) d . . .
N11 N Uani -0.1089(3) -0.1723(2) 0.0767(2) 1.000 0.0384(11) d . . .
N12 N Uani -0.2044(4) -0.1987(3) 0.0543(3) 1.000 0.0562(14) d . . .
C1 C Uani 0.4682(3) 0.4633(2) 0.2345(2) 1.000 0.0191(9) d . . .
C2 C Uani 0.4696(3) 0.3851(2) 0.2618(2) 1.000 0.0214(10) d . . .
C3 C Uani 0.5592(3) 0.3580(2) 0.3273(2) 1.000 0.0202(9) d . . .
C4 C Uani 0.5393(3) 0.3601(2) 0.4140(2) 1.000 0.0227(10) d . . .
C5 C Uani 0.6278(3) 0.3356(2) 0.4737(2) 1.000 0.0250(10) d . . .
C6 C Uani 0.7338(3) 0.3097(2) 0.4508(2) 1.000 0.0235(10) d . . .
C7 C Uani 0.7512(3) 0.3081(2) 0.3649(2) 1.000 0.0232(10) d . . .
C8 C Uani 0.6662(3) 0.3327(2) 0.3031(2) 1.000 0.0233(10) d . . .
C9 C Uani 0.4270(3) 0.3901(3) 0.4435(2) 1.000 0.0294(11) d . . .
C10 C Uani 0.8292(3) 0.2859(3) 0.5176(2) 1.000 0.0307(11) d . . .
C11 C Uani 0.6920(3) 0.3344(3) 0.2120(2) 1.000 0.0294(11) d . . .
C12 C Uani 0.3176(3) 0.5100(2) 0.1210(2) 1.000 0.0206(9) d . . .
C13 C Uani 0.3220(3) 0.4889(2) 0.0290(2) 1.000 0.0222(10) d . . .
C14 C Uani 0.2690(3) 0.5462(2) -0.0184(2) 1.000 0.0252(10) d . . .
C15 C Uani 0.2146(3) 0.6216(2) 0.0231(2) 1.000 0.0263(10) d . . .
C16 C Uani 0.2150(3) 0.6401(2) 0.1156(2) 1.000 0.0245(10) d . . .
C17 C Uani 0.2664(3) 0.5857(2) 0.1664(2) 1.000 0.0232(10) d . . .
C18 C Uani 0.3832(3) 0.4090(2) -0.0166(2) 1.000 0.0269(11) d . . .
C19 C Uani 0.1576(4) 0.6829(3) -0.0290(3) 1.000 0.0390(14) d . . .
C20 C Uani 0.2695(3) 0.6103(2) 0.2675(2) 1.000 0.0284(11) d . . .
C21 C Uani 0.3261(3) 0.2427(2) 0.2166(3) 1.000 0.0289(11) d . . .
C22 C Uani 0.3849(3) 0.1664(2) 0.1618(3) 1.000 0.0332(11) d . . .
C23 C Uani 0.3375(3) 0.0745(2) 0.1670(3) 1.000 0.0365(13) d . . .
C24 C Uani 0.2106(3) 0.0477(2) 0.1189(3) 1.000 0.0306(11) d . . .
C25 C Uani 0.1646(3) -0.0416(2) 0.1298(3) 1.000 0.0316(11) d . . .
C26 C Uani 0.0382(4) -0.0663(3) 0.0855(3) 1.000 0.0375(14) d . . .
C27 C Uani 0.6873(3) 0.6908(2) 0.3337(2) 1.000 0.0207(9) d . . .
C28 C Uani 0.6665(3) 0.7809(2) 0.3675(2) 1.000 0.0214(9) d . . .
C29 C Uani 0.5523(3) 0.8198(2) 0.3674(2) 1.000 0.0240(10) d . . .
C30 C Uani 0.5102(3) 0.8510(2) 0.4478(2) 1.000 0.0247(10) d . . .
C31 C Uani 0.3959(3) 0.8772(2) 0.4425(2) 1.000 0.0283(11) d . . .
C32 C Uani 0.3236(3) 0.8739(2) 0.3603(2) 1.000 0.0281(11) d . . .
C33 C Uani 0.3694(3) 0.8455(2) 0.2821(2) 1.000 0.0288(11) d . . .
C34 C Uani 0.4818(3) 0.8179(2) 0.2831(2) 1.000 0.0249(10) d . . .
C35 C Uani 0.5826(3) 0.8558(2) 0.5395(2) 1.000 0.0288(11) d . . .
C36 C Uani 0.1982(3) 0.8986(3) 0.3555(3) 1.000 0.0364(12) d . . .
C37 C Uani 0.5230(3) 0.7838(3) 0.1945(2) 1.000 0.0319(11) d . . .
C38 C Uani 0.8759(3) 0.6169(2) 0.3263(2) 1.000 0.0206(9) d . . .
C39 C Uani 0.9234(3) 0.6032(2) 0.2489(2) 1.000 0.0234(10) d . . .
C40 C Uani 0.9857(3) 0.5270(2) 0.2257(3) 1.000 0.0282(11) d . . .
C41 C Uani 1.0005(3) 0.4670(2) 0.2782(3) 1.000 0.0290(11) d . . .
C42 C Uani 0.9506(3) 0.4835(2) 0.3545(3) 1.000 0.0258(10) d . . .
C43 C Uani 0.8868(3) 0.5582(2) 0.3808(2) 1.000 0.0228(10) d . . .
C44 C Uani 0.9076(3) 0.6674(2) 0.1910(3) 1.000 0.0296(11) d . . .
C45 C Uani 1.0711(4) 0.3861(3) 0.2537(3) 1.000 0.0422(14) d . . .
C46 C Uani 0.8308(3) 0.5730(3) 0.4627(2) 1.000 0.0288(11) d . . .
C47 C Uani 0.8054(3) 0.9256(2) 0.4455(3) 1.000 0.0282(11) d . . .
C48 C Uani 0.8852(3) 0.9671(2) 0.3972(2) 1.000 0.0292(11) d . . .
C49 C Uani 0.8325(3) 0.9611(3) 0.2990(3) 1.000 0.0328(11) d . . .
C50 C Uani 0.7211(4) 1.0115(3) 0.2873(3) 1.000 0.0443(16) d . . .
C51 C Uani 0.6834(4) 1.0184(3) 0.1898(3) 1.000 0.0488(17) d . . .
C52 C Uani 0.7560(5) 1.0906(3) 0.1744(3) 1.000 0.0532(16) d . . .
H5 H Uiso 0.61499 0.33667 0.53230 1.000 0.0300 c RU . .
H7 H Uiso 0.82307 0.28980 0.34783 1.000 0.0280 c RU . .
H9A H Uiso 0.40541 0.44415 0.42473 1.000 0.0440 c RU . .
H9B H Uiso 0.43815 0.40467 0.50985 1.000 0.0440 c RU . .
H9C H Uiso 0.36444 0.34111 0.41530 1.000 0.0440 c RU . .
H10A H Uiso 0.88036 0.24567 0.48440 1.000 0.0460 c RU . .
H10B H Uiso 0.79398 0.25497 0.55470 1.000 0.0460 c RU . .
H10C H Uiso 0.87528 0.34158 0.55700 1.000 0.0460 c RU . .
H11A H Uiso 0.62571 0.30339 0.16363 1.000 0.0440 c RU . .
H11B H Uiso 0.76279 0.30326 0.20203 1.000 0.0440 c RU . .
H11C H Uiso 0.70413 0.39751 0.21142 1.000 0.0440 c RU . .
H14 H Uiso 0.26992 0.53338 -0.08131 1.000 0.0300 c RU . .
H16 H Uiso 0.17880 0.69179 0.14480 1.000 0.0290 c RU . .
H18A H Uiso 0.33852 0.35241 -0.02110 1.000 0.0400 c RU . .
H18B H Uiso 0.46207 0.41105 0.01926 1.000 0.0400 c RU . .
H18C H Uiso 0.38881 0.41161 -0.07771 1.000 0.0400 c RU . .
H19A H Uiso 0.12830 0.64769 -0.09251 1.000 0.0580 c RU . .
H19B H Uiso 0.21522 0.73171 -0.02651 1.000 0.0580 c RU . .
H19C H Uiso 0.09223 0.70926 -0.00209 1.000 0.0580 c RU . .
H20A H Uiso 0.20562 0.64842 0.28207 1.000 0.0430 c RU . .
H20B H Uiso 0.34473 0.64378 0.30039 1.000 0.0430 c RU . .
H20C H Uiso 0.26014 0.55475 0.28544 1.000 0.0430 c RU . .
H21A H Uiso 0.24047 0.23333 0.19285 1.000 0.0350 c RU . .
H21B H Uiso 0.34021 0.24141 0.28062 1.000 0.0350 c RU . .
H22A H Uiso 0.47057 0.17527 0.18545 1.000 0.0400 c RU . .
H22B H Uiso 0.37071 0.16718 0.09758 1.000 0.0400 c RU . .
H23A H Uiso 0.38661 0.02705 0.13965 1.000 0.0430 c RU . .
H23B H Uiso 0.34458 0.07678 0.23168 1.000 0.0430 c RU . .
H24A H Uiso 0.20383 0.04175 0.05343 1.000 0.0370 c RU . .
H24B H Uiso 0.16158 0.09637 0.14397 1.000 0.0370 c RU . .
H25A H Uiso 0.21168 -0.09068 0.10269 1.000 0.0380 c RU . .
H25B H Uiso 0.17409 -0.03639 0.19537 1.000 0.0380 c RU . .
H26A H Uiso -0.00893 -0.01557 0.10867 1.000 0.0450 c RU . .
H26B H Uiso 0.02886 -0.07778 0.01891 1.000 0.0450 c RU . .
H31 H Uiso 0.36662 0.89804 0.49697 1.000 0.0340 c RU . .
H33 H Uiso 0.32191 0.84502 0.22559 1.000 0.0340 c RU . .
H35A H Uiso 0.64685 0.81632 0.53167 1.000 0.0430 c RU . .
H35B H Uiso 0.53311 0.83550 0.57594 1.000 0.0430 c RU . .
H35C H Uiso 0.61480 0.91852 0.57062 1.000 0.0430 c RU . .
H36A H Uiso 0.19419 0.96165 0.35379 1.000 0.0540 c RU . .
H36B H Uiso 0.17061 0.89190 0.40917 1.000 0.0540 c RU . .
H36C H Uiso 0.14865 0.85813 0.30050 1.000 0.0540 c RU . .
H37A H Uiso 0.51033 0.71738 0.17296 1.000 0.0480 c RU . .
H37B H Uiso 0.60661 0.80220 0.20379 1.000 0.0480 c RU . .
H37C H Uiso 0.47870 0.80973 0.14927 1.000 0.0480 c RU . .
H40 H Uiso 1.01882 0.51569 0.17281 1.000 0.0340 c RU . .
H42 H Uiso 0.96016 0.44225 0.39018 1.000 0.0310 c RU . .
H44A H Uiso 0.92635 0.63804 0.13152 1.000 0.0450 c RU . .
H44B H Uiso 0.95998 0.72274 0.22101 1.000 0.0450 c RU . .
H44C H Uiso 0.82616 0.68318 0.18284 1.000 0.0450 c RU . .
H45A H Uiso 1.02758 0.33172 0.25629 1.000 0.0630 c RU . .
H45B H Uiso 1.14614 0.39685 0.29678 1.000 0.0630 c RU . .
H45C H Uiso 1.08543 0.37718 0.19204 1.000 0.0630 c RU . .
H46A H Uiso 0.74535 0.56835 0.44331 1.000 0.0430 c RU . .
H46B H Uiso 0.85742 0.63360 0.50443 1.000 0.0430 c RU . .
H46C H Uiso 0.85300 0.52686 0.49356 1.000 0.0430 c RU . .
H47A H Uiso 0.84504 0.93427 0.50929 1.000 0.0340 c RU . .
H47B H Uiso 0.73237 0.95702 0.44604 1.000 0.0340 c RU . .
H48A H Uiso 0.90601 1.03187 0.43159 1.000 0.0350 c RU . .
H48B H Uiso 0.95858 0.93609 0.39848 1.000 0.0350 c RU . .
H49A H Uiso 0.81361 0.89627 0.26410 1.000 0.0390 c RU . .
H49B H Uiso 0.89198 0.98640 0.27259 1.000 0.0390 c RU . .
H50A H Uiso 0.73539 1.07345 0.33026 1.000 0.0530 c RU . .
H50B H Uiso 0.65662 0.97919 0.30264 1.000 0.0530 c RU . .
H51A H Uiso 0.69090 0.95952 0.14572 1.000 0.0580 c RU . .
H51B H Uiso 0.60012 1.03161 0.17949 1.000 0.0580 c RU . .
H52A H Uiso 0.83937 1.08276 0.19569 1.000 0.0640 c RU . .
H52B H Uiso 0.73839 1.14999 0.21234 1.000 0.0640 c RU . .

loop_
_atom_type_symbol
_atom_type_description
_atom_type_scat_dispersion_real
_atom_type_scat_dispersion_imag
_atom_type_scat_source
C C 0.0033 0.0016 ' International Tables Vol C Tables 4.2.6.8 and 6.1.1.4'
H H 0.0000 0.0000 ' International Tables Vol C Tables 4.2.6.8 and 6.1.1.4'
Au Au -2.0133 8.8022 ' International Tables Vol C Tables 4.2.6.8 and 6.1.1.4'
I I -0.4742 1.8119 ' International Tables Vol C Tables 4.2.6.8 and 6.1.1.4'
N N 0.0061 0.0033 ' International Tables Vol C Tables 4.2.6.8 and 6.1.1.4'

loop_
_geom_angle_atom_site_label_1
_geom_angle_atom_site_label_2
_geom_angle_atom_site_label_3
_geom_angle
_geom_angle_site_symmetry_1
_geom_angle_site_symmetry_2
_geom_angle_site_symmetry_3
_geom_angle_publ_flag
C1 Au1 C27 176.55(12) . . . yes
N2 N1 C1 114.6(3) . . . yes
N2 N1 C12 117.3(2) . . . yes
C1 N1 C12 128.0(3) . . . yes
N1 N2 N3 103.1(2) . . . yes
N2 N3 C2 112.9(3) . . . yes
N2 N3 C21 118.0(3) . . . yes
C2 N3 C21 129.1(3) . . . yes
N5 N4 C27 115.2(3) . . . yes
N5 N4 C38 118.6(3) . . . yes
C27 N4 C38 126.2(3) . . . yes
N4 N5 N6 102.4(3) . . . yes
N5 N6 C28 114.1(3) . . . yes
N5 N6 C47 117.7(3) . . . yes
C28 N6 C47 128.2(3) . . . yes
N8 N7 C52 115.0(5) . . . yes
N7 N8 N9 168.9(6) . . . yes
N11 N10 C26 113.8(3) . . . yes
N10 N11 N12 173.6(4) . . . yes
Au1 C1 N1 126.4(2) . . . yes
Au1 C1 C2 130.3(2) . . . yes
N1 C1 C2 103.2(3) . . . yes
N3 C2 C1 106.2(3) . . . yes
N3 C2 C3 124.4(3) . . . yes
C1 C2 C3 129.5(3) . . . no
C2 C3 C4 120.7(3) . . . no
C2 C3 C8 119.1(3) . . . no
C4 C3 C8 120.1(3) . . . no
C3 C4 C5 118.3(3) . . . no
C3 C4 C9 121.6(3) . . . no
C5 C4 C9 120.2(3) . . . no
C4 C5 C6 122.5(3) . . . no
C5 C6 C7 118.1(3) . . . no
C5 C6 C10 121.4(3) . . . no
C7 C6 C10 120.5(3) . . . no
C6 C7 C8 121.7(3) . . . no
C3 C8 C7 119.3(3) . . . no
C3 C8 C11 121.1(3) . . . no
C7 C8 C11 119.6(3) . . . no
N1 C12 C13 118.2(3) . . . yes
N1 C12 C17 118.5(3) . . . yes
C13 C12 C17 123.3(3) . . . no
C12 C13 C14 116.7(3) . . . no
C12 C13 C18 121.7(3) . . . no
C14 C13 C18 121.5(3) . . . no
C13 C14 C15 122.3(3) . . . no
C14 C15 C16 118.2(3) . . . no
C14 C15 C19 121.8(3) . . . no
C16 C15 C19 120.0(3) . . . no
C15 C16 C17 122.1(3) . . . no
C12 C17 C16 117.3(3) . . . no
C12 C17 C20 122.2(3) . . . no
C16 C17 C20 120.5(3) . . . no
N3 C21 C22 112.1(3) . . . yes
C21 C22 C23 110.6(3) . . . no
C22 C23 C24 113.6(3) . . . no
C23 C24 C25 112.1(3) . . . no
C24 C25 C26 112.2(3) . . . no
N10 C26 C25 109.1(3) . . . yes
Au1 C27 N4 124.9(2) . . . yes
Au1 C27 C28 131.9(3) . . . yes
N4 C27 C28 103.1(3) . . . yes
N6 C28 C27 105.3(3) . . . yes
N6 C28 C29 127.0(3) . . . yes
C27 C28 C29 127.7(3) . . . no
C28 C29 C30 120.9(3) . . . no
C28 C29 C34 118.4(3) . . . no
C30 C29 C34 120.4(3) . . . no
C29 C30 C31 118.6(3) . . . no
C29 C30 C35 122.5(3) . . . no
C31 C30 C35 119.0(3) . . . no
C30 C31 C32 122.2(3) . . . no
C31 C32 C33 117.8(3) . . . no
C31 C32 C36 121.4(3) . . . no
C33 C32 C36 120.8(3) . . . no
C32 C33 C34 122.6(3) . . . no
C29 C34 C33 118.4(3) . . . no
C29 C34 C37 122.3(3) . . . no
C33 C34 C37 119.2(3) . . . no
N4 C38 C39 118.6(3) . . . yes
N4 C38 C43 117.9(3) . . . yes
C39 C38 C43 123.4(3) . . . no
C38 C39 C40 117.4(3) . . . no
C38 C39 C44 121.7(3) . . . no
C40 C39 C44 120.9(3) . . . no
C39 C40 C41 121.5(4) . . . no
C40 C41 C42 118.8(3) . . . no
C40 C41 C45 120.9(4) . . . no
C42 C41 C45 120.3(3) . . . no
C41 C42 C43 122.4(3) . . . no
C38 C43 C42 116.5(3) . . . no
C38 C43 C46 122.3(3) . . . no
C42 C43 C46 121.2(3) . . . no
N6 C47 C48 110.9(3) . . . yes
C47 C48 C49 114.7(3) . . . no
C48 C49 C50 114.2(3) . . . no
C49 C50 C51 112.4(4) . . . no
C50 C51 C52 111.1(4) . . . no
N7 C52 C51 115.5(4) . . . yes
C4 C5 H5 119.00 . . . no
C6 C5 H5 119.00 . . . no
C6 C7 H7 119.00 . . . no
C8 C7 H7 119.00 . . . no
C4 C9 H9A 109.00 . . . no
C4 C9 H9B 109.00 . . . no
C4 C9 H9C 110.00 . . . no
H9A C9 H9B 109.00 . . . no
H9A C9 H9C 109.00 . . . no
H9B C9 H9C 109.00 . . . no
C6 C10 H10A 109.00 . . . no
C6 C10 H10B 109.00 . . . no
C6 C10 H10C 109.00 . . . no
H10A C10 H10B 109.00 . . . no
H10A C10 H10C 109.00 . . . no
H10B C10 H10C 110.00 . . . no
C8 C11 H11A 109.00 . . . no
C8 C11 H11B 109.00 . . . no
C8 C11 H11C 109.00 . . . no
H11A C11 H11B 109.00 . . . no
H11A C11 H11C 110.00 . . . no
H11B C11 H11C 110.00 . . . no
C13 C14 H14 119.00 . . . no
C15 C14 H14 119.00 . . . no
C15 C16 H16 119.00 . . . no
C17 C16 H16 119.00 . . . no
C13 C18 H18A 109.00 . . . no
C13 C18 H18B 109.00 . . . no
C13 C18 H18C 109.00 . . . no
H18A C18 H18B 110.00 . . . no
H18A C18 H18C 109.00 . . . no
H18B C18 H18C 109.00 . . . no
C15 C19 H19A 109.00 . . . no
C15 C19 H19B 109.00 . . . no
C15 C19 H19C 110.00 . . . no
H19A C19 H19B 109.00 . . . no
H19A C19 H19C 109.00 . . . no
H19B C19 H19C 109.00 . . . no
C17 C20 H20A 109.00 . . . no
C17 C20 H20B 109.00 . . . no
C17 C20 H20C 109.00 . . . no
H20A C20 H20B 109.00 . . . no
H20A C20 H20C 110.00 . . . no
H20B C20 H20C 110.00 . . . no
N3 C21 H21A 109.00 . . . no
N3 C21 H21B 109.00 . . . no
C22 C21 H21A 109.00 . . . no
C22 C21 H21B 109.00 . . . no
H21A C21 H21B 108.00 . . . no
C21 C22 H22A 110.00 . . . no
C21 C22 H22B 110.00 . . . no
C23 C22 H22A 110.00 . . . no
C23 C22 H22B 110.00 . . . no
H22A C22 H22B 108.00 . . . no
C22 C23 H23A 109.00 . . . no
C22 C23 H23B 109.00 . . . no
C24 C23 H23A 109.00 . . . no
C24 C23 H23B 109.00 . . . no
H23A C23 H23B 108.00 . . . no
C23 C24 H24A 109.00 . . . no
C23 C24 H24B 109.00 . . . no
C25 C24 H24A 109.00 . . . no
C25 C24 H24B 109.00 . . . no
H24A C24 H24B 108.00 . . . no
C24 C25 H25A 109.00 . . . no
C24 C25 H25B 109.00 . . . no
C26 C25 H25A 109.00 . . . no
C26 C25 H25B 109.00 . . . no
H25A C25 H25B 108.00 . . . no
N10 C26 H26A 110.00 . . . no
N10 C26 H26B 110.00 . . . no
C25 C26 H26A 110.00 . . . no
C25 C26 H26B 110.00 . . . no
H26A C26 H26B 108.00 . . . no
C30 C31 H31 119.00 . . . no
C32 C31 H31 119.00 . . . no
C32 C33 H33 119.00 . . . no
C34 C33 H33 119.00 . . . no
C30 C35 H35A 109.00 . . . no
C30 C35 H35B 109.00 . . . no
C30 C35 H35C 110.00 . . . no
H35A C35 H35B 109.00 . . . no
H35A C35 H35C 110.00 . . . no
H35B C35 H35C 109.00 . . . no
C32 C36 H36A 109.00 . . . no
C32 C36 H36B 109.00 . . . no
C32 C36 H36C 109.00 . . . no
H36A C36 H36B 109.00 . . . no
H36A C36 H36C 110.00 . . . no
H36B C36 H36C 109.00 . . . no
C34 C37 H37A 109.00 . . . no
C34 C37 H37B 109.00 . . . no
C34 C37 H37C 109.00 . . . no
H37A C37 H37B 110.00 . . . no
H37A C37 H37C 110.00 . . . no
H37B C37 H37C 110.00 . . . no
C39 C40 H40 119.00 . . . no
C41 C40 H40 119.00 . . . no
C41 C42 H42 119.00 . . . no
C43 C42 H42 119.00 . . . no
C39 C44 H44A 110.00 . . . no
C39 C44 H44B 109.00 . . . no
C39 C44 H44C 109.00 . . . no
H44A C44 H44B 109.00 . . . no
H44A C44 H44C 109.00 . . . no
H44B C44 H44C 109.00 . . . no
C41 C45 H45A 109.00 . . . no
C41 C45 H45B 109.00 . . . no
C41 C45 H45C 109.00 . . . no
H45A C45 H45B 109.00 . . . no
H45A C45 H45C 109.00 . . . no
H45B C45 H45C 109.00 . . . no
C43 C46 H46A 109.00 . . . no
C43 C46 H46B 109.00 . . . no
C43 C46 H46C 110.00 . . . no
H46A C46 H46B 109.00 . . . no
H46A C46 H46C 110.00 . . . no
H46B C46 H46C 110.00 . . . no
N6 C47 H47A 109.00 . . . no
N6 C47 H47B 109.00 . . . no
C48 C47 H47A 109.00 . . . no
C48 C47 H47B 109.00 . . . no
H47A C47 H47B 108.00 . . . no
C47 C48 H48A 109.00 . . . no
C47 C48 H48B 109.00 . . . no
C49 C48 H48A 109.00 . . . no
C49 C48 H48B 109.00 . . . no
H48A C48 H48B 108.00 . . . no
C48 C49 H49A 109.00 . . . no
C48 C49 H49B 109.00 . . . no
C50 C49 H49A 109.00 . . . no
C50 C49 H49B 109.00 . . . no
H49A C49 H49B 108.00 . . . no
C49 C50 H50A 109.00 . . . no
C49 C50 H50B 109.00 . . . no
C51 C50 H50A 109.00 . . . no
C51 C50 H50B 109.00 . . . no
H50A C50 H50B 108.00 . . . no
C50 C51 H51A 109.00 . . . no
C50 C51 H51B 109.00 . . . no
C52 C51 H51A 109.00 . . . no
C52 C51 H51B 109.00 . . . no
H51A C51 H51B 108.00 . . . no
N7 C52 H52A 108.00 . . . no
N7 C52 H52B 108.00 . . . no
C51 C52 H52A 108.00 . . . no
C51 C52 H52B 108.00 . . . no
H52A C52 H52B 107.00 . . . no

loop_
_geom_bond_atom_site_label_1
_geom_bond_atom_site_label_2
_geom_bond_distance
_geom_bond_site_symmetry_1
_geom_bond_site_symmetry_2
_geom_bond_publ_flag
Au1 C1 2.013(3) . . yes
Au1 C27 2.012(3) . . yes
N1 N2 1.331(4) . . yes
N1 C1 1.365(4) . . yes
N1 C12 1.446(4) . . yes
N2 N3 1.320(4) . . yes
N3 C2 1.368(4) . . yes
N3 C21 1.475(4) . . yes
N4 N5 1.335(4) . . yes
N4 C27 1.369(4) . . yes
N4 C38 1.443(4) . . yes
N5 N6 1.305(5) . . yes
N6 C28 1.382(5) . . yes
N6 C47 1.478(5) . . yes
N7 N8 1.241(7) . . yes
N7 C52 1.494(6) . . yes
N8 N9 1.091(7) . . yes
N10 N11 1.236(5) . . yes
N10 C26 1.493(6) . . yes
N11 N12 1.131(6) . . yes
C1 C2 1.383(4) . . no
C2 C3 1.478(5) . . no
C3 C4 1.407(4) . . no
C3 C8 1.401(5) . . no
C4 C5 1.394(5) . . no
C4 C9 1.507(5) . . no
C5 C6 1.385(5) . . no
C6 C7 1.387(4) . . no
C6 C10 1.507(5) . . no
C7 C8 1.390(5) . . no
C8 C11 1.514(4) . . no
C12 C13 1.394(4) . . no
C12 C17 1.395(5) . . no
C13 C14 1.390(5) . . no
C13 C18 1.507(5) . . no
C14 C15 1.392(5) . . no
C15 C16 1.392(4) . . no
C15 C19 1.503(6) . . no
C16 C17 1.383(4) . . no
C17 C20 1.512(4) . . no
C21 C22 1.509(5) . . no
C22 C23 1.531(5) . . no
C23 C24 1.519(5) . . no
C24 C25 1.524(5) . . no
C25 C26 1.497(6) . . no
C27 C28 1.383(5) . . no
C28 C29 1.473(5) . . no
C29 C30 1.396(4) . . no
C29 C34 1.412(4) . . no
C30 C31 1.396(5) . . no
C30 C35 1.506(4) . . no
C31 C32 1.389(4) . . no
C32 C33 1.386(4) . . no
C32 C36 1.513(5) . . no
C33 C34 1.386(5) . . no
C34 C37 1.508(4) . . no
C38 C39 1.386(4) . . no
C38 C43 1.397(4) . . no
C39 C40 1.392(5) . . no
C39 C44 1.508(5) . . no
C40 C41 1.390(5) . . no
C41 C42 1.384(6) . . no
C41 C45 1.509(6) . . no
C42 C43 1.391(5) . . no
C43 C46 1.505(4) . . no
C47 C48 1.527(5) . . no
C48 C49 1.521(5) . . no
C49 C50 1.538(6) . . no
C50 C51 1.541(6) . . no
C51 C52 1.475(7) . . no
C5 H5 0.9500 . . no
C7 H7 0.9500 . . no
C9 H9A 0.9800 . . no
C9 H9B 0.9800 . . no
C9 H9C 0.9800 . . no
C10 H10A 0.9800 . . no
C10 H10B 0.9800 . . no
C10 H10C 0.9800 . . no
C11 H11A 0.9800 . . no
C11 H11B 0.9800 . . no
C11 H11C 0.9800 . . no
C14 H14 0.9500 . . no
C16 H16 0.9500 . . no
C18 H18A 0.9800 . . no
C18 H18B 0.9800 . . no
C18 H18C 0.9800 . . no
C19 H19A 0.9800 . . no
C19 H19B 0.9800 . . no
C19 H19C 0.9800 . . no
C20 H20A 0.9800 . . no
C20 H20B 0.9800 . . no
C20 H20C 0.9800 . . no
C21 H21A 0.9900 . . no
C21 H21B 0.9900 . . no
C22 H22A 0.9900 . . no
C22 H22B 0.9900 . . no
C23 H23A 0.9900 . . no
C23 H23B 0.9900 . . no
C24 H24A 0.9900 . . no
C24 H24B 0.9900 . . no
C25 H25A 0.9900 . . no
C25 H25B 0.9900 . . no
C26 H26A 0.9900 . . no
C26 H26B 0.9900 . . no
C31 H31 0.9500 . . no
C33 H33 0.9500 . . no
C35 H35A 0.9800 . . no
C35 H35B 0.9800 . . no
C35 H35C 0.9800 . . no
C36 H36A 0.9800 . . no
C36 H36B 0.9800 . . no
C36 H36C 0.9800 . . no
C37 H37A 0.9800 . . no
C37 H37B 0.9800 . . no
C37 H37C 0.9800 . . no
C40 H40 0.9500 . . no
C42 H42 0.9500 . . no
C44 H44A 0.9800 . . no
C44 H44B 0.9800 . . no
C44 H44C 0.9800 . . no
C45 H45A 0.9800 . . no
C45 H45B 0.9800 . . no
C45 H45C 0.9800 . . no
C46 H46A 0.9800 . . no
C46 H46B 0.9800 . . no
C46 H46C 0.9800 . . no
C47 H47A 0.9900 . . no
C47 H47B 0.9900 . . no
C48 H48A 0.9900 . . no
C48 H48B 0.9900 . . no
C49 H49A 0.9900 . . no
C49 H49B 0.9900 . . no
C50 H50A 0.9900 . . no
C50 H50B 0.9900 . . no
C51 H51A 0.9900 . . no
C51 H51B 0.9900 . . no
C52 H52A 0.9900 . . no
C52 H52B 0.9900 . . no

loop_
_geom_torsion_atom_site_label_1
_geom_torsion_atom_site_label_2
_geom_torsion_atom_site_label_3
_geom_torsion_atom_site_label_4
_geom_torsion
_geom_torsion_site_symmetry_1
_geom_torsion_site_symmetry_2
_geom_torsion_site_symmetry_3
_geom_torsion_site_symmetry_4
_geom_torsion_publ_flag
C1 N1 N2 N3 -0.4(3) . . . . no
C12 N1 N2 N3 -178.5(3) . . . . no
C12 N1 C1 Au1 2.5(5) . . . . no
N2 N1 C1 C2 0.4(4) . . . . no
C12 N1 C1 C2 178.3(3) . . . . no
C1 N1 C12 C17 -74.0(4) . . . . no
N2 N1 C12 C17 103.8(3) . . . . no
N2 N1 C1 Au1 -175.5(2) . . . . no
C1 N1 C12 C13 107.2(4) . . . . no
N2 N1 C12 C13 -75.0(4) . . . . no
N1 N2 N3 C21 179.1(3) . . . . no
N1 N2 N3 C2 0.3(3) . . . . no
N2 N3 C21 C22 100.5(4) . . . . no
N2 N3 C2 C1 0.0(4) . . . . no
C21 N3 C2 C1 -178.7(3) . . . . no
C2 N3 C21 C22 -80.9(5) . . . . no
N2 N3 C2 C3 -178.3(3) . . . . no
C21 N3 C2 C3 3.0(5) . . . . no
N5 N4 C27 C28 -0.4(4) . . . . no
C38 N4 C27 Au1 4.6(4) . . . . no
C38 N4 C27 C28 -178.9(3) . . . . no
C27 N4 C38 C43 -77.2(4) . . . . no
C38 N4 N5 N6 178.7(3) . . . . no
C27 N4 C38 C39 100.2(4) . . . . no
N5 N4 C38 C43 104.4(4) . . . . no
N5 N4 C38 C39 -78.3(4) . . . . no
C27 N4 N5 N6 0.0(4) . . . . no
N5 N4 C27 Au1 -176.9(2) . . . . no
N4 N5 N6 C47 177.8(3) . . . . no
N4 N5 N6 C28 0.4(4) . . . . no
N5 N6 C28 C27 -0.6(4) . . . . no
N5 N6 C47 C48 56.9(4) . . . . no
C47 N6 C28 C27 -177.7(3) . . . . no
N5 N6 C28 C29 -179.1(3) . . . . no
C47 N6 C28 C29 3.8(5) . . . . no
C28 N6 C47 C48 -126.1(3) . . . . no
N8 N7 C52 C51 59.7(6) . . . . no
N11 N10 C26 C25 176.0(3) . . . . no
N1 C1 C2 N3 -0.2(3) . . . . no
N1 C1 C2 C3 178.0(3) . . . . no
Au1 C1 C2 N3 175.4(2) . . . . no
Au1 C1 C2 C3 -6.4(5) . . . . no
C1 C2 C3 C4 106.2(4) . . . . no
N3 C2 C3 C4 -76.0(4) . . . . no
N3 C2 C3 C8 106.0(4) . . . . no
C1 C2 C3 C8 -71.9(5) . . . . no
C8 C3 C4 C9 177.8(3) . . . . no
C2 C3 C4 C5 -178.7(3) . . . . no
C2 C3 C4 C9 -0.2(5) . . . . no
C2 C3 C8 C7 179.3(3) . . . . no
C8 C3 C4 C5 -0.7(5) . . . . no
C4 C3 C8 C11 -176.9(3) . . . . no
C4 C3 C8 C7 1.2(5) . . . . no
C2 C3 C8 C11 1.1(5) . . . . no
C9 C4 C5 C6 -178.4(3) . . . . no
C3 C4 C5 C6 0.2(5) . . . . no
C4 C5 C6 C10 178.4(3) . . . . no
C4 C5 C6 C7 -0.2(5) . . . . no
C5 C6 C7 C8 0.8(5) . . . . no
C10 C6 C7 C8 -177.8(3) . . . . no
C6 C7 C8 C11 176.9(3) . . . . no
C6 C7 C8 C3 -1.3(5) . . . . no
N1 C12 C13 C14 176.9(3) . . . . no
C17 C12 C13 C14 -1.8(5) . . . . no
C13 C12 C17 C16 1.9(5) . . . . no
C13 C12 C17 C20 -176.1(3) . . . . no
N1 C12 C13 C18 -4.2(5) . . . . no
C17 C12 C13 C18 177.0(3) . . . . no
N1 C12 C17 C20 5.2(5) . . . . no
N1 C12 C17 C16 -176.8(3) . . . . no
C12 C13 C14 C15 0.5(5) . . . . no
C18 C13 C14 C15 -178.4(3) . . . . no
C13 C14 C15 C19 -180.0(4) . . . . no
C13 C14 C15 C16 0.7(5) . . . . no
C19 C15 C16 C17 -180.0(4) . . . . no
C14 C15 C16 C17 -0.6(5) . . . . no
C15 C16 C17 C20 177.4(3) . . . . no
C15 C16 C17 C12 -0.6(5) . . . . no
N3 C21 C22 C23 180.0(3) . . . . no
C21 C22 C23 C24 68.2(5) . . . . no
C22 C23 C24 C25 -177.0(3) . . . . no
C23 C24 C25 C26 177.8(3) . . . . no
C24 C25 C26 N10 -174.9(3) . . . . no
Au1 C27 C28 C29 -4.9(5) . . . . no
N4 C27 C28 N6 0.5(3) . . . . no
N4 C27 C28 C29 179.0(3) . . . . no
Au1 C27 C28 N6 176.7(2) . . . . no
N6 C28 C29 C30 -73.7(4) . . . . no
C27 C28 C29 C34 -66.6(4) . . . . no
C27 C28 C29 C30 108.2(4) . . . . no
N6 C28 C29 C34 111.5(4) . . . . no
C30 C29 C34 C37 -179.3(3) . . . . no
C30 C29 C34 C33 -1.6(5) . . . . no
C28 C29 C30 C31 -172.5(3) . . . . no
C34 C29 C30 C31 2.1(5) . . . . no
C34 C29 C30 C35 -179.0(3) . . . . no
C28 C29 C30 C35 6.4(5) . . . . no
C28 C29 C34 C33 173.2(3) . . . . no
C28 C29 C34 C37 -4.5(5) . . . . no
C29 C30 C31 C32 -0.5(5) . . . . no
C35 C30 C31 C32 -179.5(3) . . . . no
C30 C31 C32 C33 -1.6(5) . . . . no
C30 C31 C32 C36 177.2(3) . . . . no
C36 C32 C33 C34 -176.7(3) . . . . no
C31 C32 C33 C34 2.2(5) . . . . no
C32 C33 C34 C37 177.1(3) . . . . no
C32 C33 C34 C29 -0.6(5) . . . . no
N4 C38 C39 C40 -177.7(3) . . . . no
C43 C38 C39 C44 178.8(3) . . . . no
N4 C38 C43 C42 178.0(3) . . . . no
C39 C38 C43 C42 0.9(5) . . . . no
C39 C38 C43 C46 -177.9(3) . . . . no
N4 C38 C43 C46 -0.7(5) . . . . no
N4 C38 C39 C44 1.7(5) . . . . no
C43 C38 C39 C40 -0.5(5) . . . . no
C38 C39 C40 C41 -0.3(5) . . . . no
C44 C39 C40 C41 -179.7(3) . . . . no
C39 C40 C41 C45 -178.3(4) . . . . no
C39 C40 C41 C42 0.8(6) . . . . no
C40 C41 C42 C43 -0.4(6) . . . . no
C45 C41 C42 C43 178.7(4) . . . . no
C41 C42 C43 C46 178.3(3) . . . . no
C41 C42 C43 C38 -0.4(5) . . . . no
N6 C47 C48 C49 61.1(4) . . . . no
C47 C48 C49 C50 61.6(5) . . . . no
C48 C49 C50 C51 169.7(4) . . . . no
C49 C50 C51 C52 -78.1(5) . . . . no
C50 C51 C52 N7 170.7(4) . . . . no
